data_1008710
loop_
_publ_author_name
'Schuelke, U'
'Averbuch-Pouchot, M T'

_publ_section_title
;
Preparation and crystal structure of guanidinium cyclododecaphosphate
hexahydrate: (C (N H2)3)12 P12 O36 . 6(H2 O)
;
_journal_coden_ASTM ZAACAB
_journal_name_full
;
Zeitschrift fuer Anorganische und Allgemeine Chemie
;
_journal_page_first 1232
_journal_page_last 1236
_journal_paper_doi 10.1002/zaac.19956210721
_journal_volume 621
_journal_year 1995
_chemical_formula_structural '(C (N H2)3)12 (P12 O36) (H2 O)6'
_chemical_formula_sum 'C12 H84 N36 O42 P12'
_chemical_name_systematic
;
Dodecaguanidinium cyclo-dodecaphosphate hexahydrate
;
_space_group_IT_number 173
_symmetry_cell_setting hexagonal
_symmetry_Int_Tables_number 173
_symmetry_space_group_name_Hall 'P 6c'
_symmetry_space_group_name_H-M 'P 63'
_cell_angle_alpha 90
_cell_angle_beta 90
_cell_angle_gamma 120
_cell_formula_units_Z 2
_cell_length_a 15.904(7)
_cell_length_b 15.904(7)
_cell_length_c 16.67(2)
_cell_volume 3651.6
_refine_ls_R_factor_all 0.05
_cod_original_formula_sum 'H84 N36 O42 P12'
_cod_database_code 1008710
_cod_depositor_comments
;
 Removing dummy H atoms since the hydrogen atoms they represent are already
 marked using the _atom_site_attached_hydrogens data item.

 Antanas Vaitkus,
 2017-09-11
;

loop_
_symmetry_equiv_pos_as_xyz
x,y,z
-y,x-y,z
y-x,-x,z
-x,-y,1/2+z
y,y-x,1/2+z
x-y,x,1/2+z

loop_
_atom_site_aniso_label
_atom_site_aniso_U_11
_atom_site_aniso_U_12
_atom_site_aniso_U_13
_atom_site_aniso_U_22
_atom_site_aniso_U_23
_atom_site_aniso_U_33
P1 0.0319(4) 0.0164(3) -0.0004(5) 0.0335(4) -0.00015(5) 0.0336(6)
P2 0.0309(4) 0.0152(3) 0.0020(5) 0.0309(4) 0.0024(5) 0.0328(5)
P3 0.0329(4) 0.0154(3) -0.0004(5) 0.0302(4) -0.0006(5) 0.0304(5)
P4 0.0337(4) 0.0170(3) -0.0021(6) 0.0295(4) 0.0002(5) 0.0477(7)
O1 0.045(2) 0.015(1) -0.004(2) 0.035(1) -0.002(2) 0.054(2)
O2 0.066(2) 0.020(2) 0.001(2) 0.065(2) 0.008(2) 0.033(2)
O3 0.037(2) 0.011(1) -0.005(2) 0.037(2) 0.005(2) 0.038(2)
O4 0.039(1) 0.014(1) 0.007(2) 0.034(1) -0.006(2) 0.056(2)
O5 0.040(2) 0.019(1) 0.009(2) 0.045(2) 0.002(2) 0.047(2)
O6 0.047(1) 0.032(1) 0.003(2) 0.056(2) 0.010(2) 0.047(2)
O7 0.035(1) 0.013(1) 0.005(2) 0.033(1) -0.009(1) 0.043(2)
O8 0.049(2) 0.032(1) -0.014(2) 0.057(2) .000(2) 0.062(3)
O9 0.051(2) 0.030(1) 0.012(2) 0.057(2) 0.013(2) 0.036(2)
O10 0.032(1) 0.0212(9) -0.002(1) 0.051(2) 0.001(1) 0.024(2)
O11 0.055(2) 0.033(1) -0.015(2) 0.052(1) -0.023(2) 0.072(3)
O12 0.059(2) 0.030(1) 0.020(2) 0.063(2) -0.006(2) 0.059(3)
O13 0.071(3) 0.016(2) -0.024(3) 0.046(2) .000(2) 0.084(4)
O14 0.369(6) 0.153(3) 0.296(4) 0.125(4) 0.125(5) 0.321(7)
C1 0.042(3) 0.042(3) 0. 0.042(3) 0. 0.035(5)
C2 0.045(3) 0.045(3) 0. 0.045(3) 0. 0.034(5)
C3 0.036(2) 0.036(2) 0. 0.036(2) 0. 0.027(4)
C4 0.050(2) 0.025(2) 0.001(2) 0.048(2) 0.004(2) 0.027(3)
C5 0.070(3) 0.042(2) -0.008(3) 0.068(3) -0.005(3) 0.036(3)
C6 0.065(3) 0.037(2) -0.007(3) 0.082(4) 0.002(3) 0.043(3)
N1 0.045(2) 0.016(2) 0.001(3) 0.041(2) 0.003(3) 0.076(4)
N2 0.046(2) 0.020(1) -0.005(3) 0.038(2) 0.004(2) 0.074(4)
N3 0.042(2) 0.022(1) 0.005(2) 0.042(2) 0.005(2) 0.059(3)
N4 0.069(3) 0.019(2) 0.003(2) 0.051(2) -0.010(2) 0.033(2)
N5 0.060(2) 0.039(2) 0.002(2) 0.081(3) 0.006(3) 0.038(3)
N6 0.097(3) 0.043(2) -0.017(3) 0.057(2) -0.005(2) 0.047(3)
N7 0.077(3) 0.025(2) -0.002(3) 0.064(3) 0.002(3) 0.038(3)
N8 0.085(3) 0.038(2) .000(3) 0.078(3) 0.012(3) 0.045(3)
N9 0.081(4) 0.027(3) -0.009(3) 0.129(5) 0.042(4) 0.061(4)
N10 0.077(4) 0.006(3) 0.009(3) 0.072(4) -0.005(3) 0.039(3)
N11 0.099(4) 0.050(2) 0.009(3) 0.087(3) -0.007(3) 0.055(4)
N12 0.111(4) 0.063(3) 0.025(3) 0.111(4) 0.018(3) 0.043(3)

loop_
_atom_site_label
_atom_site_type_symbol
_atom_site_symmetry_multiplicity
_atom_site_Wyckoff_symbol
_atom_site_fract_x
_atom_site_fract_y
_atom_site_fract_z
_atom_site_occupancy
_atom_site_attached_hydrogens
_atom_site_calc_flag
P1 P5+ 6 c 0.60207(8) -0.00418(8) 0.5 1. 0 d
P2 P5+ 6 c 0.97813(8) 0.41509(8) 0.48548(9) 1. 0 d
P3 P5+ 6 c 0.91962(8) 0.26897(8) 0.6167(1) 1. 0 d
P4 P5+ 6 c 0.79627(9) 0.07155(8) 0.5618(1) 1. 0 d
O1 O2- 6 c 0.5657(3) -0.1040(3) 0.5298(3) 1. 0 d
O2 O2- 6 c 0.6033(3) 0.6211(3) 0.9129(3) 1. 0 d
O3 O2- 6 c 0.5033(3) 0.4682(2) 0.5311(2) 1. 0 d
O4 O2- 6 c 0.6254(2) 0.6960(2) 0.0496(3) 1. 0 d
O5 O2- 6 c 0.0721(3) 0.4619(3) 0.4420(3) 1. 0 d
O6 O2- 6 c 0.3519(3) 0.4648(3) 0.9409(3) 1. 0 d
O7 O2- 6 c 0.0106(2) 0.6413(2) 0.0601(3) 1. 0 d
O8 O2- 6 c 0.1572(3) 0.7168(3) 0.1530(3) 1. 0 d
O9 O2- 6 c 0.2673(3) 0.0149(3) 0.6697(3) 1. 0 d
O10 O2- 6 c 0.1847(2) 0.3129(2) 0.0499(2) 1. 0 d
O11 O2- 6 c 0.8127(3) 0.0212(3) 0.4951(3) 1. 0 d
O12 O2- 6 c 0.2416(3) 0.1975(3) 0.6455(3) 1. 0 d
O13 O2- 6 c 0.2081(4) 0.8128(3) 0.6450(4) 1. 0 d
O14 O2- 6 c 0.1458(6) 0.3430(5) 0.8452(6) 1. 2 d
C1 C4+ 2 b 0.6667 0.3333 0.4787(6) 1. 0 d
C2 C4+ 2 a 0. 0. 0.1463(6) 1. 0 d
C3 C4+ 2 b 0.6667 0.3333 0.9726(5) 1. 0 d
C4 C4+ 6 c 0.8507(4) 0.4723(4) 0.7520(3) 1. 0 d
C5 C4+ 6 c 0.4189(5) 0.5626(5) 0.7328(4) 1. 0 d
C6 C4+ 6 c 0.8586(5) 0.0572(5) 0.8580(5) 1. 0 d
N1 N3- 6 c 0.2625(3) 0.5773(3) 0.9795(4) 1. 0 d
N2 N3- 6 c 0.9699(3) 0.9061(3) 0.1459(4) 1. 0 d
N3 N3- 6 c 0.2964(3) 0.7250(3) 0.4738(4) 1. 0 d
N4 N3- 6 c 0.5535(4) 0.3669(4) 0.6785(3) 1. 0 d
N5 N3- 6 c 0.5369(4) 0.157(4) 0.7881(3) 1. 0 d
N6 N3- 6 c 0.8520(4) 0.5477(4) 0.7867(4) 1. 0 d
N7 N3- 6 c 0.4220(4) 0.5896(4) 0.6565(4) 1. 0 d
N8 N3- 6 c 0.3535(5) 0.4758(4) 0.7574(4) 1. 0 d
N9 N3- 6 c 0.6290(5) 0.1423(6) 0.2796(5) 1. 0 d
N10 N3- 6 c 0.1357(5) -0.0309(5) 0.4328(4) 1. 0 d
N11 N3- 6 c 0.2363(5) 0.0880(5) 0.8366(4) 1. 0 d
N12 N3- 6 c 0.2037(5) 0.0097(5) 0.3073(4) 1. 0 d
H1 H1+ 6 c 0.529(4) 0.260(4) 0.483(5) 1. 0 d
H2 H1+ 6 c 0.200(5) 0.563(4) 0.979(5) 1. 0 d
H3 H1+ 6 c 0.116(4) 0.128(4) 0.159(4) 1. 0 d
H4 H1+ 6 c 0.130(4) 0.039(4) 0.140(5) 1. 0 d
H5 H1+ 6 c 0.235(4) 0.694(4) 0.478(4) 1. 0 d
H6 H1+ 6 c 0.206(4) 0.547(4) 0.457(5) 1. 0 d
H7 H1+ 6 c 0.188(4) 0.607(4) 0.162(5) 1. 0 d
H8 H1+ 6 c 0.223(5) 0.523(4) 0.161(5) 1. 0 d
H9 H1+ 6 c 0.558(5) 0.117(5) 0.843(5) 1. 0 d
H10 H1+ 6 c 0.127(5) 0.641(5) 0.271(5) 1. 0 d
H11 H1+ 6 c 0.574(5) 0.692(5) 0.336(5) 1. 0 d
H12 H1+ 6 c 0.595(5) 0.754(5) 0.256(5) 1. 0 d
H13 H1+ 6 c 0.647(5) 0.175(5) 0.132(5) 1. 0 d
H14 H1+ 6 c 0.536(5) 0.155(5) 0.132(5) 1. 0 d
H15 H1+ 6 c 0.439(5) 0.131(5) 0.225(5) 1. 0 d
H16 H1+ 6 c 0.451(5) 0.106(5) 0.296(5) 1. 0 d
H17 H1+ 6 c 0.507(6) 0.394(7) 0.339(7) 1. 0 d
H18 H1+ 6 c 0.483(5) 0.309(5) 0.255(5) 1. 0 d
H19 H1+ 6 c 0.164(5) 0.029(5) 0.438(5) 1. 0 d
H20 H1+ 6 c 0.063(5) 0.157(5) 0.457(5) 1. 0 d
H21 H1+ 6 c 0.192(5) 0.234(5) 0.366(5) 1. 0 d
H22 H1+ 6 c 0.178(5) 0.225(5) 0.274(5) 1. 0 d
H23 H1+ 6 c 0.012(4) 0.211(5) 0.262(5) 1. 0 d
H24 H1+ 6 c 0.262(5) 0.094(5) 0.332(5) 1. 0 d
H25 H1+ 6 c 0.214(5) 0.869(5) 0.633(5) 1. 0 d
H26 H1+ 6 c 0.168(5) 0.787(5) 0.618(5) 1. 0 d

loop_
_atom_type_symbol
_atom_type_oxidation_number
P5+ 5.000
O2- -2.000
C4+ 4.000
N3- -3.000
H1+ 1.000
